data_7150400
loop_
_publ_author_name
'Betson, Mark S.'
'Clayden, Jonathan'
'Helliwell, Madeleine'
'Johnson, Paul'
'Lai, Lai Wah'
'Pink, Jennifer H.'
'Stimson, Christopher C.'
'Vassiliou, Neoclis'
'Westlund, Neil'
'Yasin, Samreen A.'
'Youssef, Latifa H.'

_publ_section_title
;
 Conformational preference in aromatic amides bearing chiral ortho
 substituents: its origin and application to relayed stereocontrol.
;
_journal_issue 3
_journal_name_full 'Organic &amp; biomolecular chemistry'
_journal_page_first 424
_journal_page_last 443
_journal_paper_doi 10.1039/b514557k
_journal_volume 4
_journal_year 2006
_chemical_formula_sum 'C21 H27 N O2'
_chemical_formula_weight 325.44
_chemical_name_systematic
;
?
;
_space_group_IT_number 2
_symmetry_cell_setting triclinic
_symmetry_space_group_name_Hall '-P 1'
_symmetry_space_group_name_H-M 'P -1'
_atom_sites_solution_hydrogens geom
_atom_sites_solution_primary direct
_atom_sites_solution_secondary difmap
_audit_creation_method SHELXL-97
_cell_angle_alpha 73.464(4)
_cell_angle_beta 84.582(3)
_cell_angle_gamma 77.268(3)
_cell_formula_units_Z 2
_cell_length_a 7.3320(14)
_cell_length_b 8.9703(18)
_cell_length_c 14.588(3)
_cell_measurement_reflns_used 1640
_cell_measurement_temperature 100(2)
_cell_measurement_theta_max 0.00
_cell_measurement_theta_min 0.00
_cell_volume 896.6(3)
_computing_cell_refinement 'Bruker SMART'
_computing_data_collection 'Bruker SMART'
_computing_data_reduction 'Bruker SAINT'
_computing_molecular_graphics 'Bruker SHELXTL'
_computing_publication_material 'Bruker SHELXTL'
_computing_structure_refinement 'SHELXL-97 (Sheldrick, 1997)'
_computing_structure_solution 'SHELXS-97 (Sheldrick, 1990)'
_diffrn_ambient_temperature 100(2)
_diffrn_measured_fraction_theta_full 0.965
_diffrn_measured_fraction_theta_max 0.965
_diffrn_measurement_device_type 'CCD area detector'
_diffrn_measurement_method 'phi and omega scans'
_diffrn_radiation_monochromator graphite
_diffrn_radiation_source 'fine-focus sealed tube'
_diffrn_radiation_type MoK\a
_diffrn_radiation_wavelength 0.71073
_diffrn_reflns_av_R_equivalents 0.0348
_diffrn_reflns_av_sigmaI/netI 0.0692
_diffrn_reflns_limit_h_max 9
_diffrn_reflns_limit_h_min -8
_diffrn_reflns_limit_k_max 11
_diffrn_reflns_limit_k_min -11
_diffrn_reflns_limit_l_max 18
_diffrn_reflns_limit_l_min -10
_diffrn_reflns_number 5134
_diffrn_reflns_theta_full 26.38
_diffrn_reflns_theta_max 26.38
_diffrn_reflns_theta_min 2.42
_exptl_absorpt_coefficient_mu 0.076
_exptl_absorpt_correction_type none
_exptl_crystal_colour colourless
_exptl_crystal_density_diffrn 1.205
_exptl_crystal_density_method 'not measured'
_exptl_crystal_description irregular
_exptl_crystal_F_000 352
_exptl_crystal_size_max 0.40
_exptl_crystal_size_mid 0.20
_exptl_crystal_size_min 0.20
_refine_diff_density_max 0.222
_refine_diff_density_min -0.186
_refine_diff_density_rms 0.040
_refine_ls_extinction_method none
_refine_ls_goodness_of_fit_ref 0.892
_refine_ls_hydrogen_treatment mixed
_refine_ls_matrix_type full
_refine_ls_number_parameters 223
_refine_ls_number_reflns 3546
_refine_ls_number_restraints 0
_refine_ls_restrained_S_all 0.892
_refine_ls_R_factor_all 0.0658
_refine_ls_R_factor_gt 0.0405
_refine_ls_shift/su_max 0.000
_refine_ls_shift/su_mean 0.000
_refine_ls_structure_factor_coef Fsqd
_refine_ls_weighting_details 'calc w=1/[\s^2^(Fo^2^)+(0.0372P)^2^+0.0000P] where P=(Fo^2^+2Fc^2^)/3'
_refine_ls_weighting_scheme calc
_refine_ls_wR_factor_gt 0.0814
_refine_ls_wR_factor_ref 0.0875
_reflns_number_gt 2417
_reflns_number_total 3546
_reflns_threshold_expression >2sigma(I)
_cod_data_source_file b514557k.txt
_cod_data_source_block s2049m
_cod_depositor_comments
;
The following automatic conversions were performed:
'_symmetry_cell_setting' value 'Triclinic' changed to 'triclinic'
according to '/home/saulius/struct/CIF-dictionaries/cif_core.dic'
dictionary named 'cif_core.dic' version 2.4.1 from 2010-06-29.

Automatic conversion script
Id: cif_fix_enum 1527 2010-12-29 10:47:43Z saulius 
;
_cod_original_cell_volume 896.7(3)
_cod_original_sg_symbol_H-M P-1
_cod_database_code 7150400

loop_
_symmetry_equiv_pos_as_xyz
'x, y, z'
'-x, -y, -z'

loop_
_atom_site_label
_atom_site_type_symbol
_atom_site_fract_x
_atom_site_fract_y
_atom_site_fract_z
_atom_site_U_iso_or_equiv
_atom_site_adp_type
_atom_site_occupancy
_atom_site_symmetry_multiplicity
_atom_site_calc_flag
_atom_site_refinement_flags
_atom_site_disorder_assembly
_atom_site_disorder_group
O1 O 1.03058(14) 0.51946(12) 0.24785(8) 0.0205(3) Uani 1 1 d . . .
O2 O 1.03219(14) 0.83419(12) 0.17305(8) 0.0220(3) Uani 1 1 d . . .
H2 H 1.0630 0.7349 0.1934 0.033 Uiso 1 1 calc R . .
N1 N 0.75805(16) 0.43221(14) 0.28684(9) 0.0160(3) Uani 1 1 d . . .
C1 C 0.80421(19) 0.61135(17) 0.12795(11) 0.0158(3) Uani 1 1 d . . .
C2 C 0.7967(2) 0.77602(17) 0.08954(11) 0.0168(3) Uani 1 1 d . . .
C3 C 0.7559(2) 0.84080(18) -0.00677(11) 0.0195(4) Uani 1 1 d . . .
H3 H 0.7458 0.9518 -0.0340 0.023 Uiso 1 1 calc R . .
C4 C 0.7295(2) 0.74859(19) -0.06417(12) 0.0219(4) Uani 1 1 d . . .
H4 H 0.7036 0.7966 -0.1298 0.026 Uiso 1 1 calc R . .
C5 C 0.7404(2) 0.58788(19) -0.02672(12) 0.0218(4) Uani 1 1 d . . .
H5 H 0.7231 0.5241 -0.0660 0.026 Uiso 1 1 calc R . .
C6 C 0.7771(2) 0.52096(18) 0.06918(11) 0.0199(4) Uani 1 1 d . . .
H6 H 0.7840 0.4102 0.0956 0.024 Uiso 1 1 calc R . .
C7 C 0.8689(2) 0.52100(17) 0.22743(11) 0.0171(3) Uani 1 1 d . . .
C8 C 0.5540(2) 0.45700(18) 0.27437(11) 0.0175(3) Uani 1 1 d . . .
H8 H 0.5199 0.5499 0.2174 0.021 Uiso 1 1 calc R . .
C9 C 0.5018(2) 0.31412(18) 0.25451(12) 0.0229(4) Uani 1 1 d . . .
H9A H 0.5691 0.2946 0.1964 0.034 Uiso 1 1 calc R . .
H9B H 0.3667 0.3355 0.2457 0.034 Uiso 1 1 calc R . .
H9C H 0.5359 0.2204 0.3087 0.034 Uiso 1 1 calc R . .
C10 C 0.4408(2) 0.49707(18) 0.36065(11) 0.0204(4) Uani 1 1 d . . .
H10A H 0.4570 0.4026 0.4155 0.031 Uiso 1 1 calc R . .
H10B H 0.3081 0.5321 0.3455 0.031 Uiso 1 1 calc R . .
H10C H 0.4846 0.5822 0.3763 0.031 Uiso 1 1 calc R . .
C11 C 0.8345(2) 0.31291(18) 0.37506(11) 0.0199(4) Uani 1 1 d . . .
H11 H 0.7312 0.2575 0.4061 0.024 Uiso 1 1 calc R . .
C12 C 0.8889(2) 0.3870(2) 0.44773(12) 0.0259(4) Uani 1 1 d . . .
H12A H 1.0021 0.4293 0.4244 0.039 Uiso 1 1 calc R . .
H12B H 0.9130 0.3060 0.5090 0.039 Uiso 1 1 calc R . .
H12C H 0.7867 0.4732 0.4566 0.039 Uiso 1 1 calc R . .
C13 C 0.9929(2) 0.18614(18) 0.35168(12) 0.0250(4) Uani 1 1 d . . .
H13A H 0.9538 0.1464 0.3022 0.038 Uiso 1 1 calc R . .
H13B H 1.0232 0.0984 0.4095 0.038 Uiso 1 1 calc R . .
H13C H 1.1035 0.2322 0.3283 0.038 Uiso 1 1 calc R . .
C14 C 0.8378(2) 0.87816(18) 0.15061(11) 0.0187(4) Uani 1 1 d . . .
C15 C 0.7095(2) 0.86637(17) 0.24023(11) 0.0179(3) Uani 1 1 d . . .
C16 C 0.7769(2) 0.84911(18) 0.32957(11) 0.0224(4) Uani 1 1 d . . .
H16 H 0.9079 0.8297 0.3376 0.027 Uiso 1 1 calc R . .
C17 C 0.6539(2) 0.86010(18) 0.40701(12) 0.0270(4) Uani 1 1 d . . .
H17 H 0.7016 0.8471 0.4677 0.032 Uiso 1 1 calc R . .
C18 C 0.4631(2) 0.88973(18) 0.39649(12) 0.0255(4) Uani 1 1 d . . .
H18 H 0.3795 0.9011 0.4491 0.031 Uiso 1 1 calc R . .
C19 C 0.3942(2) 0.90273(18) 0.30878(12) 0.0245(4) Uani 1 1 d . . .
H19 H 0.2631 0.9206 0.3014 0.029 Uiso 1 1 calc R . .
C20 C 0.5165(2) 0.88967(17) 0.23196(12) 0.0206(4) Uani 1 1 d . . .
H20 H 0.4683 0.8967 0.1724 0.025 Uiso 1 1 calc R . .
C21 C 0.8098(2) 1.05490(18) 0.09792(12) 0.0222(4) Uani 1 1 d . . .
H21A H 0.8459 1.1124 0.1389 0.033 Uiso 1 1 calc R . .
H21B H 0.6780 1.0964 0.0822 0.033 Uiso 1 1 calc R . .
H21C H 0.8877 1.0691 0.0389 0.033 Uiso 1 1 calc R . .

loop_
_atom_site_aniso_label
_atom_site_aniso_U_11
_atom_site_aniso_U_22
_atom_site_aniso_U_33
_atom_site_aniso_U_23
_atom_site_aniso_U_13
_atom_site_aniso_U_12
O1 0.0160(6) 0.0237(6) 0.0219(6) -0.0037(5) -0.0035(5) -0.0059(4)
O2 0.0166(6) 0.0214(6) 0.0291(7) -0.0074(6) -0.0027(5) -0.0047(4)
N1 0.0153(7) 0.0180(7) 0.0151(7) -0.0030(6) -0.0028(6) -0.0050(5)
C1 0.0122(7) 0.0206(8) 0.0152(8) -0.0054(7) 0.0007(6) -0.0045(6)
C2 0.0133(7) 0.0186(8) 0.0180(9) -0.0048(7) 0.0006(7) -0.0030(6)
C3 0.0193(8) 0.0192(8) 0.0192(9) -0.0027(7) -0.0018(7) -0.0052(7)
C4 0.0237(9) 0.0264(9) 0.0153(9) -0.0038(7) -0.0021(7) -0.0061(7)
C5 0.0241(9) 0.0249(9) 0.0198(9) -0.0096(8) -0.0025(7) -0.0067(7)
C6 0.0209(8) 0.0191(8) 0.0204(9) -0.0052(7) 0.0014(7) -0.0066(7)
C7 0.0183(8) 0.0166(8) 0.0176(9) -0.0074(7) -0.0003(7) -0.0025(6)
C8 0.0136(7) 0.0192(8) 0.0197(9) -0.0051(7) -0.0025(7) -0.0031(6)
C9 0.0199(8) 0.0272(9) 0.0252(10) -0.0108(8) -0.0004(7) -0.0079(7)
C10 0.0178(8) 0.0225(8) 0.0209(9) -0.0060(7) 0.0000(7) -0.0042(7)
C11 0.0183(8) 0.0213(8) 0.0173(9) 0.0007(7) -0.0024(7) -0.0052(7)
C12 0.0261(9) 0.0336(10) 0.0166(9) -0.0055(8) -0.0034(7) -0.0040(7)
C13 0.0253(9) 0.0220(9) 0.0250(10) -0.0024(8) -0.0047(8) -0.0026(7)
C14 0.0161(8) 0.0202(8) 0.0208(9) -0.0066(7) -0.0014(7) -0.0043(6)
C15 0.0216(8) 0.0123(8) 0.0202(9) -0.0052(7) -0.0003(7) -0.0038(6)
C16 0.0262(9) 0.0203(9) 0.0218(9) -0.0062(8) -0.0039(7) -0.0052(7)
C17 0.0400(11) 0.0237(9) 0.0189(9) -0.0071(8) -0.0026(8) -0.0074(8)
C18 0.0344(10) 0.0199(9) 0.0204(10) -0.0059(8) 0.0085(8) -0.0050(7)
C19 0.0233(9) 0.0178(8) 0.0298(10) -0.0051(8) 0.0037(8) -0.0029(7)
C20 0.0227(9) 0.0194(8) 0.0196(9) -0.0045(7) -0.0022(7) -0.0045(7)
C21 0.0222(8) 0.0229(9) 0.0229(9) -0.0077(8) 0.0020(7) -0.0067(7)

loop_
_atom_type_symbol
_atom_type_description
_atom_type_scat_dispersion_real
_atom_type_scat_dispersion_imag
_atom_type_scat_source
C C 0.0033 0.0016 'International Tables Vol C Tables 4.2.6.8 and 6.1.1.4'
H H 0.0000 0.0000 'International Tables Vol C Tables 4.2.6.8 and 6.1.1.4'
N N 0.0061 0.0033 'International Tables Vol C Tables 4.2.6.8 and 6.1.1.4'
O O 0.0106 0.0060 'International Tables Vol C Tables 4.2.6.8 and 6.1.1.4'

loop_
_geom_angle_atom_site_label_1
_geom_angle_atom_site_label_2
_geom_angle_atom_site_label_3
_geom_angle
_geom_angle_site_symmetry_1
_geom_angle_site_symmetry_3
_geom_angle_publ_flag
C14 O2 H2 109.5 . . ?
C7 N1 C8 123.19(12) . . ?
C7 N1 C11 119.98(12) . . ?
C8 N1 C11 116.56(12) . . ?
C6 C1 C2 119.85(14) . . ?
C6 C1 C7 116.42(13) . . ?
C2 C1 C7 123.10(14) . . ?
C3 C2 C1 117.11(14) . . ?
C3 C2 C14 121.43(13) . . ?
C1 C2 C14 121.44(14) . . ?
C4 C3 C2 122.12(14) . . ?
C4 C3 H3 118.9 . . ?
C2 C3 H3 118.9 . . ?
C5 C4 C3 120.42(15) . . ?
C5 C4 H4 119.8 . . ?
C3 C4 H4 119.8 . . ?
C4 C5 C6 118.67(15) . . ?
C4 C5 H5 120.7 . . ?
C6 C5 H5 120.7 . . ?
C5 C6 C1 121.80(14) . . ?
C5 C6 H6 119.1 . . ?
C1 C6 H6 119.1 . . ?
O1 C7 N1 122.39(14) . . ?
O1 C7 C1 118.39(14) . . ?
N1 C7 C1 118.84(13) . . ?
N1 C8 C9 111.80(12) . . ?
N1 C8 C10 111.51(12) . . ?
C9 C8 C10 110.51(13) . . ?
N1 C8 H8 107.6 . . ?
C9 C8 H8 107.6 . . ?
C10 C8 H8 107.6 . . ?
C8 C9 H9A 109.5 . . ?
C8 C9 H9B 109.5 . . ?
H9A C9 H9B 109.5 . . ?
C8 C9 H9C 109.5 . . ?
H9A C9 H9C 109.5 . . ?
H9B C9 H9C 109.5 . . ?
C8 C10 H10A 109.5 . . ?
C8 C10 H10B 109.5 . . ?
H10A C10 H10B 109.5 . . ?
C8 C10 H10C 109.5 . . ?
H10A C10 H10C 109.5 . . ?
H10B C10 H10C 109.5 . . ?
N1 C11 C13 111.39(13) . . ?
N1 C11 C12 113.17(12) . . ?
C13 C11 C12 112.49(13) . . ?
N1 C11 H11 106.4 . . ?
C13 C11 H11 106.4 . . ?
C12 C11 H11 106.4 . . ?
C11 C12 H12A 109.5 . . ?
C11 C12 H12B 109.5 . . ?
H12A C12 H12B 109.5 . . ?
C11 C12 H12C 109.5 . . ?
H12A C12 H12C 109.5 . . ?
H12B C12 H12C 109.5 . . ?
C11 C13 H13A 109.5 . . ?
C11 C13 H13B 109.5 . . ?
H13A C13 H13B 109.5 . . ?
C11 C13 H13C 109.5 . . ?
H13A C13 H13C 109.5 . . ?
H13B C13 H13C 109.5 . . ?
O2 C14 C21 103.93(11) . . ?
O2 C14 C15 112.28(12) . . ?
C21 C14 C15 106.08(12) . . ?
O2 C14 C2 109.48(12) . . ?
C21 C14 C2 113.38(13) . . ?
C15 C14 C2 111.47(12) . . ?
C16 C15 C20 118.09(15) . . ?
C16 C15 C14 121.85(14) . . ?
C20 C15 C14 119.72(14) . . ?
C17 C16 C15 120.45(15) . . ?
C17 C16 H16 119.8 . . ?
C15 C16 H16 119.8 . . ?
C18 C17 C16 120.60(16) . . ?
C18 C17 H17 119.7 . . ?
C16 C17 H17 119.7 . . ?
C17 C18 C19 119.57(16) . . ?
C17 C18 H18 120.2 . . ?
C19 C18 H18 120.2 . . ?
C20 C19 C18 119.87(15) . . ?
C20 C19 H19 120.1 . . ?
C18 C19 H19 120.1 . . ?
C19 C20 C15 121.34(15) . . ?
C19 C20 H20 119.3 . . ?
C15 C20 H20 119.3 . . ?
C14 C21 H21A 109.5 . . ?
C14 C21 H21B 109.5 . . ?
H21A C21 H21B 109.5 . . ?
C14 C21 H21C 109.5 . . ?
H21A C21 H21C 109.5 . . ?
H21B C21 H21C 109.5 . . ?

loop_
_geom_bond_atom_site_label_1
_geom_bond_atom_site_label_2
_geom_bond_distance
_geom_bond_site_symmetry_2
_geom_bond_publ_flag
O1 C7 1.2456(17) . ?
O2 C14 1.4358(17) . ?
O2 H2 0.8400 . ?
N1 C7 1.3437(19) . ?
N1 C8 1.4843(18) . ?
N1 C11 1.4845(19) . ?
C1 C6 1.390(2) . ?
C1 C2 1.413(2) . ?
C1 C7 1.510(2) . ?
C2 C3 1.393(2) . ?
C2 C14 1.536(2) . ?
C3 C4 1.385(2) . ?
C3 H3 0.9500 . ?
C4 C5 1.376(2) . ?
C4 H4 0.9500 . ?
C5 C6 1.383(2) . ?
C5 H5 0.9500 . ?
C6 H6 0.9500 . ?
C8 C9 1.524(2) . ?
C8 C10 1.527(2) . ?
C8 H8 1.0000 . ?
C9 H9A 0.9800 . ?
C9 H9B 0.9800 . ?
C9 H9C 0.9800 . ?
C10 H10A 0.9800 . ?
C10 H10B 0.9800 . ?
C10 H10C 0.9800 . ?
C11 C13 1.524(2) . ?
C11 C12 1.524(2) . ?
C11 H11 1.0000 . ?
C12 H12A 0.9800 . ?
C12 H12B 0.9800 . ?
C12 H12C 0.9800 . ?
C13 H13A 0.9800 . ?
C13 H13B 0.9800 . ?
C13 H13C 0.9800 . ?
C14 C21 1.529(2) . ?
C14 C15 1.529(2) . ?
C15 C16 1.393(2) . ?
C15 C20 1.395(2) . ?
C16 C17 1.390(2) . ?
C16 H16 0.9500 . ?
C17 C18 1.381(2) . ?
C17 H17 0.9500 . ?
C18 C19 1.385(2) . ?
C18 H18 0.9500 . ?
C19 C20 1.383(2) . ?
C19 H19 0.9500 . ?
C20 H20 0.9500 . ?
C21 H21A 0.9800 . ?
C21 H21B 0.9800 . ?
C21 H21C 0.9800 . ?

loop_
_geom_hbond_atom_site_label_D
_geom_hbond_atom_site_label_H
_geom_hbond_atom_site_label_A
_geom_hbond_distance_DH
_geom_hbond_distance_HA
_geom_hbond_distance_DA
_geom_hbond_angle_DHA
_geom_hbond_site_symmetry_A
O2 H2 O1 0.84 1.93 2.7240(15) 157.8 .

loop_
_geom_torsion_atom_site_label_1
_geom_torsion_atom_site_label_2
_geom_torsion_atom_site_label_3
_geom_torsion_atom_site_label_4
_geom_torsion
_geom_torsion_site_symmetry_1
_geom_torsion_site_symmetry_2
_geom_torsion_site_symmetry_3
_geom_torsion_site_symmetry_4
_geom_torsion_publ_flag
C6 C1 C2 C3 2.0(2) . . . . ?
C7 C1 C2 C3 172.55(14) . . . . ?
C6 C1 C2 C14 -176.21(13) . . . . ?
C7 C1 C2 C14 -5.6(2) . . . . ?
C1 C2 C3 C4 -2.1(2) . . . . ?
C14 C2 C3 C4 176.10(14) . . . . ?
C2 C3 C4 C5 0.9(2) . . . . ?
C3 C4 C5 C6 0.4(2) . . . . ?
C4 C5 C6 C1 -0.4(2) . . . . ?
C2 C1 C6 C5 -0.8(2) . . . . ?
C7 C1 C6 C5 -171.95(14) . . . . ?
C8 N1 C7 O1 166.28(13) . . . . ?
C11 N1 C7 O1 -7.5(2) . . . . ?
C8 N1 C7 C1 -20.9(2) . . . . ?
C11 N1 C7 C1 165.25(12) . . . . ?
C6 C1 C7 O1 111.14(16) . . . . ?
C2 C1 C7 O1 -59.7(2) . . . . ?
C6 C1 C7 N1 -61.95(19) . . . . ?
C2 C1 C7 N1 127.19(15) . . . . ?
C7 N1 C8 C9 116.18(15) . . . . ?
C11 N1 C8 C9 -69.80(16) . . . . ?
C7 N1 C8 C10 -119.54(15) . . . . ?
C11 N1 C8 C10 54.48(16) . . . . ?
C7 N1 C11 C13 -61.46(17) . . . . ?
C8 N1 C11 C13 124.32(14) . . . . ?
C7 N1 C11 C12 66.46(18) . . . . ?
C8 N1 C11 C12 -107.76(14) . . . . ?
C3 C2 C14 O2 -109.87(15) . . . . ?
C1 C2 C14 O2 68.25(17) . . . . ?
C3 C2 C14 C21 5.7(2) . . . . ?
C1 C2 C14 C21 -176.20(13) . . . . ?
C3 C2 C14 C15 125.30(15) . . . . ?
C1 C2 C14 C15 -56.58(18) . . . . ?
O2 C14 C15 C16 13.07(19) . . . . ?
C21 C14 C15 C16 -99.81(16) . . . . ?
C2 C14 C15 C16 136.32(14) . . . . ?
O2 C14 C15 C20 -173.69(12) . . . . ?
C21 C14 C15 C20 73.43(17) . . . . ?
C2 C14 C15 C20 -50.44(18) . . . . ?
C20 C15 C16 C17 -2.0(2) . . . . ?
C14 C15 C16 C17 171.32(14) . . . . ?
C15 C16 C17 C18 -0.6(2) . . . . ?
C16 C17 C18 C19 2.4(2) . . . . ?
C17 C18 C19 C20 -1.5(2) . . . . ?
C18 C19 C20 C15 -1.2(2) . . . . ?
C16 C15 C20 C19 2.9(2) . . . . ?
C14 C15 C20 C19 -170.56(13) . . . . ?

loop_
_cod_related_entry_id
_cod_related_entry_database
_cod_related_entry_code
1 ChemSpider 9805972
